data_4327569
loop_
_publ_author_name
'Joel T. Mague'
'Jamin L. Krinsky'

_publ_section_title
;
 Synthetic and Structural Studies of the Coordination Behavior of
 2-Pyridylbis(diphenylphosphino)methane
;
_journal_name_full 'Inorganic Chemistry'
_journal_page_first 1962
_journal_page_last 1971
_journal_paper_doi 10.1021/ic001266+
_journal_volume 40
_journal_year 2001
_chemical_formula_moiety '((((C6 H5)2 P)2 C H (C5 H4 N)) (C2 H3 O2)2 Cd)2'
_chemical_formula_sum 'C34 H31 Cd N O4 P2'
_chemical_formula_weight 691.94
_chemical_name_systematic
; 
 Diacetatobis(mu-acetato)bis(2-pyridylbis(diphenylphosphino)methane)dicadmium 
;
_space_group_IT_number 14
_symmetry_cell_setting monoclinic
_symmetry_space_group_name_Hall '-P 2yn'
_symmetry_space_group_name_H-M 'P 1 21/n 1'
_atom_sites_solution_hydrogens geom
_atom_sites_solution_primary Patterson
_atom_sites_solution_secondary difmap
_audit_creation_method SHELXL-97
_cell_angle_alpha 90.00
_cell_angle_beta 94.591(11)
_cell_angle_gamma 90.00
_cell_formula_units_Z 4
_cell_length_a 11.7646(18)
_cell_length_b 13.253(2)
_cell_length_c 19.801(2)
_cell_measurement_reflns_used 25
_cell_measurement_temperature 293(2)
_cell_measurement_theta_max 25.38
_cell_measurement_theta_min 20.31
_cell_volume 3077.4(7)
_computing_cell_refinement 'CAD-4 Software (Enraf-Nonius, 1989)'
_computing_data_collection 'CAD-4 Software (Enraf-Nonius, 1989)'
_computing_data_reduction 'XCAD4 (Harms & Wocadlo, 1987)'
_computing_molecular_graphics 'SHELXTL (Bruker AXS, 1997)'
_computing_publication_material 'SHELXTL (Bruker AXS, 1997)'
_computing_structure_refinement 'SHELXL-97 (Sheldrick, 1997)'
_computing_structure_solution 'SHELXS-97 (Sheldrick, 1990)'
_diffrn_ambient_temperature 293(2)
_diffrn_measured_fraction_theta_full 0.999
_diffrn_measured_fraction_theta_max 0.999
_diffrn_measurement_device_type 'Enraf-Nonius CAD-4'
_diffrn_measurement_method '\q/2\q scans'
_diffrn_radiation_monochromator graphite
_diffrn_radiation_source 'fine-focus sealed tube'
_diffrn_radiation_type MoK\a
_diffrn_radiation_wavelength 0.71073
_diffrn_reflns_av_R_equivalents 0.0398
_diffrn_reflns_av_sigmaI/netI 0.0475
_diffrn_reflns_limit_h_max 14
_diffrn_reflns_limit_h_min 0
_diffrn_reflns_limit_k_max 16
_diffrn_reflns_limit_k_min 0
_diffrn_reflns_limit_l_max 24
_diffrn_reflns_limit_l_min -24
_diffrn_reflns_number 6340
_diffrn_reflns_theta_full 25.98
_diffrn_reflns_theta_max 25.98
_diffrn_reflns_theta_min 1.85
_diffrn_standards_decay_% 0
_diffrn_standards_interval_time 120
_diffrn_standards_number 2
_exptl_absorpt_coefficient_mu 0.853
_exptl_absorpt_correction_T_max 0.5741
_exptl_absorpt_correction_T_min 0.5097
_exptl_absorpt_correction_type empirical
_exptl_absorpt_process_details '\y scan (North, et al., 1968)'
_exptl_crystal_colour Colorless
_exptl_crystal_density_diffrn 1.493
_exptl_crystal_description Column
_exptl_crystal_F_000 1408
_exptl_crystal_size_max 0.40
_exptl_crystal_size_mid 0.23
_exptl_crystal_size_min 0.13
_refine_diff_density_max 0.937
_refine_diff_density_min -0.826
_refine_diff_density_rms 0.087
_refine_ls_extinction_method none
_refine_ls_goodness_of_fit_ref 1.131
_refine_ls_hydrogen_treatment mixed
_refine_ls_matrix_type full
_refine_ls_number_parameters 381
_refine_ls_number_reflns 6036
_refine_ls_number_restraints 0
_refine_ls_restrained_S_all 1.131
_refine_ls_R_factor_all 0.0802
_refine_ls_R_factor_gt 0.0437
_refine_ls_shift/su_max 0.052
_refine_ls_shift/su_mean 0.001
_refine_ls_structure_factor_coef Fsqd
_refine_ls_weighting_details 'calc w=1/[\s^2^(Fo^2^)+(0.0455P)^2^+5.2607P] where P=(Fo^2^+2Fc^2^)/3'
_refine_ls_weighting_scheme calc
_refine_ls_wR_factor_gt 0.1140
_refine_ls_wR_factor_ref 0.1232
_reflns_number_gt 4412
_reflns_number_total 6036
_reflns_threshold_expression >2sigma(I)
_cod_data_source_file ic0012662B_03.cif
_cod_data_source_block 3
_cod_original_cell_volume 3077.3(8)
_cod_database_code 4327569

loop_
_symmetry_equiv_pos_as_xyz
'x, y, z'
'-x+1/2, y+1/2, -z+1/2'
'-x, -y, -z'
'x-1/2, -y-1/2, z-1/2'

loop_
_atom_site_label
_atom_site_type_symbol
_atom_site_fract_x
_atom_site_fract_y
_atom_site_fract_z
_atom_site_U_iso_or_equiv
_atom_site_adp_type
_atom_site_occupancy
_atom_site_symmetry_multiplicity
_atom_site_calc_flag
_atom_site_refinement_flags
Cd Cd 0.90633(3) 0.87922(2) 0.512580(17) 0.04108(12) Uani 1 1 d .
P1 P 0.77951(9) 0.73522(8) 0.55936(6) 0.0350(2) Uani 1 1 d .
P2 P 0.77070(11) 0.86479(8) 0.68296(6) 0.0410(3) Uani 1 1 d .
O1 O 0.7995(4) 0.8465(3) 0.3935(2) 0.0859(14) Uani 1 1 d .
O2 O 0.7647(3) 0.9742(3) 0.45414(18) 0.0598(10) Uani 1 1 d .
O3 O 1.0609(3) 0.8143(3) 0.46817(18) 0.0578(9) Uani 1 1 d .
O4 O 0.9513(3) 1.0287(2) 0.56419(19) 0.0538(9) Uani 1 1 d .
N N 1.0055(3) 0.8078(3) 0.61773(19) 0.0406(8) Uani 1 1 d .
C1 C 0.6250(4) 0.7415(3) 0.5553(2) 0.0411(10) Uani 1 1 d .
C2 C 0.5573(4) 0.6581(5) 0.5641(3) 0.0624(15) Uani 1 1 d .
H2 H 0.5908 0.5951 0.5716 0.075 Uiso 1 1 calc R
C3 C 0.4402(5) 0.6676(6) 0.5618(4) 0.084(2) Uani 1 1 d .
H3 H 0.3949 0.6113 0.5677 0.101 Uiso 1 1 calc R
C4 C 0.3910(5) 0.7605(7) 0.5507(4) 0.088(2) Uani 1 1 d .
H4 H 0.3121 0.7669 0.5491 0.106 Uiso 1 1 calc R
C5 C 0.4567(5) 0.8435(6) 0.5419(3) 0.080(2) Uani 1 1 d .
H5 H 0.4223 0.9063 0.5353 0.096 Uiso 1 1 calc R
C6 C 0.5742(5) 0.8351(4) 0.5428(3) 0.0601(14) Uani 1 1 d .
H6 H 0.6185 0.8914 0.5352 0.072 Uiso 1 1 calc R
C7 C 0.8137(4) 0.6081(3) 0.5325(2) 0.0393(10) Uani 1 1 d .
C8 C 0.8285(5) 0.5955(4) 0.4650(3) 0.0528(13) Uani 1 1 d .
H8 H 0.8221 0.6506 0.4358 0.063 Uiso 1 1 calc R
C9 C 0.8533(5) 0.5006(5) 0.4404(3) 0.0701(17) Uani 1 1 d .
H9 H 0.8611 0.4919 0.3944 0.084 Uiso 1 1 calc R
C10 C 0.8662(5) 0.4201(4) 0.4831(4) 0.0635(16) Uani 1 1 d .
H10 H 0.8845 0.3571 0.4663 0.076 Uiso 1 1 calc R
C11 C 0.8522(5) 0.4317(4) 0.5501(4) 0.0668(16) Uani 1 1 d .
H11 H 0.8604 0.3766 0.5791 0.080 Uiso 1 1 calc R
C12 C 0.8254(5) 0.5266(4) 0.5752(3) 0.0582(14) Uani 1 1 d .
H12 H 0.8156 0.5345 0.6211 0.070 Uiso 1 1 calc R
C13 C 0.8704(4) 0.8844(4) 0.7575(3) 0.0488(11) Uani 1 1 d .
C14 C 0.9634(5) 0.9460(4) 0.7506(3) 0.0615(14) Uani 1 1 d .
H14 H 0.9698 0.9799 0.7100 0.074 Uiso 1 1 calc R
C15 C 1.0465(6) 0.9580(5) 0.8027(4) 0.085(2) Uani 1 1 d .
H15 H 1.1086 0.9999 0.7973 0.103 Uiso 1 1 calc R
C16 C 1.0381(7) 0.9084(7) 0.8627(4) 0.099(3) Uani 1 1 d .
H16 H 1.0951 0.9155 0.8977 0.119 Uiso 1 1 calc R
C17 C 0.9467(7) 0.8488(7) 0.8712(4) 0.095(2) Uani 1 1 d .
H17 H 0.9401 0.8163 0.9123 0.114 Uiso 1 1 calc R
C18 C 0.8637(6) 0.8363(5) 0.8188(3) 0.0732(18) Uani 1 1 d .
H18 H 0.8017 0.7947 0.8249 0.088 Uiso 1 1 calc R
C19 C 0.6403(4) 0.8311(3) 0.7220(2) 0.0424(10) Uani 1 1 d .
C20 C 0.5686(6) 0.9114(5) 0.7319(4) 0.0767(19) Uani 1 1 d .
H20 H 0.5872 0.9750 0.7162 0.092 Uiso 1 1 calc R
C21 C 0.4704(6) 0.8994(6) 0.7645(4) 0.095(2) Uani 1 1 d .
H21 H 0.4234 0.9547 0.7702 0.114 Uiso 1 1 calc R
C22 C 0.4413(5) 0.8079(5) 0.7883(3) 0.0594(14) Uani 1 1 d .
H22 H 0.3772 0.8007 0.8125 0.071 Uiso 1 1 calc R
C23 C 0.5073(5) 0.7271(5) 0.7763(3) 0.0679(16) Uani 1 1 d .
H23 H 0.4863 0.6634 0.7906 0.081 Uiso 1 1 calc R
C24 C 0.6052(5) 0.7384(4) 0.7432(3) 0.0645(15) Uani 1 1 d .
H24 H 0.6486 0.6817 0.7350 0.077 Uiso 1 1 calc R
C25 C 0.8265(4) 0.7411(3) 0.6506(2) 0.0368(9) Uani 1 1 d .
H25 H 0.7964 0.6776 0.6769 0.044 Uiso 1 1 d R
C26 C 0.9554(4) 0.7448(3) 0.6588(2) 0.0385(10) Uani 1 1 d .
C27 C 1.0171(5) 0.6919(4) 0.7091(3) 0.0537(13) Uani 1 1 d .
H27 H 0.9808 0.6471 0.7364 0.064 Uiso 1 1 calc R
C28 C 1.1339(5) 0.7061(5) 0.7184(3) 0.0643(15) Uani 1 1 d .
H28 H 1.1769 0.6717 0.7525 0.077 Uiso 1 1 calc R
C29 C 1.1845(4) 0.7708(5) 0.6773(3) 0.0639(15) Uani 1 1 d .
H29 H 1.2629 0.7813 0.6823 0.077 Uiso 1 1 calc R
C30 C 1.1182(4) 0.8204(4) 0.6281(3) 0.0535(13) Uani 1 1 d .
H30 H 1.1534 0.8653 0.6004 0.064 Uiso 1 1 calc R
C31 C 0.7471(5) 0.9251(4) 0.3998(3) 0.0620(15) Uani 1 1 d .
C32 C 0.6811(8) 0.9576(6) 0.3553(3) 0.125(4) Uani 1 1 d .
H32A H 0.6700 1.0285 0.3622 0.150 Uiso 1 1 calc R
H32B H 0.6094 0.9232 0.3561 0.150 Uiso 1 1 calc R
H32C H 0.7114 0.9469 0.3123 0.150 Uiso 1 1 calc R
C33 C 1.1004(4) 0.8880(3) 0.4392(2) 0.0429(10) Uani 1 1 d .
C34 C 1.2113(5) 0.8776(4) 0.4090(3) 0.0593(13) Uani 1 1 d .
H34A H 1.2646 0.9256 0.4296 0.071 Uiso 1 1 calc R
H34B H 1.2008 0.8900 0.3612 0.071 Uiso 1 1 calc R
H34C H 1.2403 0.8106 0.4168 0.071 Uiso 1 1 calc R

loop_
_atom_site_aniso_label
_atom_site_aniso_U_11
_atom_site_aniso_U_22
_atom_site_aniso_U_33
_atom_site_aniso_U_23
_atom_site_aniso_U_13
_atom_site_aniso_U_12
Cd 0.0477(2) 0.02936(17) 0.04653(19) 0.00157(15) 0.00583(13) 0.00342(15)
P1 0.0341(6) 0.0293(5) 0.0416(6) 0.0017(5) 0.0026(5) 0.0044(4)
P2 0.0489(7) 0.0315(6) 0.0434(6) 0.0027(5) 0.0083(5) -0.0002(5)
O1 0.116(4) 0.066(3) 0.073(3) -0.017(2) -0.002(3) 0.027(3)
O2 0.072(2) 0.045(2) 0.060(2) -0.0014(17) -0.0118(18) 0.0119(18)
O3 0.068(2) 0.049(2) 0.058(2) 0.0136(17) 0.0197(18) 0.0101(18)
O4 0.056(2) 0.0354(17) 0.069(2) -0.0102(16) -0.0031(17) 0.0101(15)
N 0.036(2) 0.0370(19) 0.048(2) 0.0020(17) 0.0022(16) 0.0022(16)
C1 0.033(2) 0.044(2) 0.046(3) -0.002(2) 0.0013(19) 0.0061(19)
C2 0.039(3) 0.072(4) 0.076(4) 0.023(3) 0.003(3) -0.001(3)
C3 0.041(3) 0.117(6) 0.094(5) 0.040(4) 0.005(3) -0.011(4)
C4 0.036(3) 0.147(7) 0.083(5) 0.018(5) 0.014(3) 0.025(4)
C5 0.056(4) 0.095(5) 0.089(5) -0.004(4) -0.002(3) 0.038(4)
C6 0.052(3) 0.059(3) 0.069(4) -0.002(3) -0.002(3) 0.018(3)
C7 0.030(2) 0.032(2) 0.056(3) -0.002(2) 0.0004(19) 0.0019(17)
C8 0.067(3) 0.035(2) 0.057(3) -0.008(2) 0.008(3) 0.002(2)
C9 0.074(4) 0.067(4) 0.070(4) -0.030(3) 0.011(3) -0.002(3)
C10 0.052(3) 0.034(3) 0.105(5) -0.025(3) 0.005(3) 0.001(2)
C11 0.071(4) 0.032(3) 0.096(5) 0.004(3) -0.001(3) 0.002(3)
C12 0.069(4) 0.036(3) 0.070(4) 0.000(2) 0.009(3) 0.000(2)
C13 0.052(3) 0.042(3) 0.052(3) -0.009(2) 0.007(2) 0.000(2)
C14 0.069(4) 0.038(3) 0.076(4) -0.007(3) 0.003(3) -0.013(3)
C15 0.080(5) 0.066(4) 0.108(6) -0.020(4) -0.008(4) -0.023(4)
C16 0.092(6) 0.122(7) 0.079(5) -0.024(5) -0.025(4) -0.009(5)
C17 0.104(6) 0.117(6) 0.059(4) 0.008(4) -0.015(4) -0.026(5)
C18 0.074(4) 0.093(5) 0.052(3) 0.008(3) 0.002(3) -0.023(4)
C19 0.047(3) 0.037(2) 0.043(3) 0.000(2) 0.008(2) 0.002(2)
C20 0.083(4) 0.044(3) 0.109(5) 0.004(3) 0.048(4) 0.009(3)
C21 0.087(5) 0.072(5) 0.133(7) 0.002(4) 0.057(5) 0.026(4)
C22 0.047(3) 0.075(4) 0.058(3) -0.003(3) 0.014(2) -0.002(3)
C23 0.063(4) 0.058(3) 0.085(4) 0.009(3) 0.020(3) -0.007(3)
C24 0.065(3) 0.043(3) 0.088(4) 0.012(3) 0.024(3) 0.005(3)
C25 0.039(2) 0.033(2) 0.039(2) 0.0023(18) 0.0051(18) 0.0030(18)
C26 0.042(2) 0.033(2) 0.040(2) -0.0023(18) 0.0006(19) 0.0044(18)
C27 0.059(3) 0.045(3) 0.056(3) 0.013(2) -0.004(2) 0.005(2)
C28 0.059(3) 0.067(4) 0.064(3) 0.007(3) -0.017(3) 0.016(3)
C29 0.040(3) 0.092(4) 0.058(3) 0.005(3) -0.009(2) 0.004(3)
C30 0.041(3) 0.065(3) 0.055(3) 0.000(3) 0.006(2) -0.001(2)
C31 0.079(4) 0.050(3) 0.053(3) -0.014(3) -0.021(3) 0.019(3)
C32 0.205(10) 0.083(5) 0.072(4) -0.032(4) -0.084(6) 0.063(6)
C33 0.052(3) 0.038(2) 0.038(2) 0.000(2) 0.004(2) 0.006(2)
C34 0.063(3) 0.051(3) 0.065(3) 0.006(3) 0.014(3) 0.010(3)

loop_
_atom_type_symbol
_atom_type_description
_atom_type_scat_dispersion_real
_atom_type_scat_dispersion_imag
_atom_type_scat_source
C C 0.0033 0.0016 'International Tables Vol C Tables 4.2.6.8 and 6.1.1.4'
H H 0.0000 0.0000 'International Tables Vol C Tables 4.2.6.8 and 6.1.1.4'
N N 0.0061 0.0033 'International Tables Vol C Tables 4.2.6.8 and 6.1.1.4'
O O 0.0106 0.0060 'International Tables Vol C Tables 4.2.6.8 and 6.1.1.4'
P P 0.1023 0.0942 'International Tables Vol C Tables 4.2.6.8 and 6.1.1.4'
Cd Cd -0.8075 1.2024 'International Tables Vol C Tables 4.2.6.8 and 6.1.1.4'

loop_
_geom_angle_atom_site_label_1
_geom_angle_atom_site_label_2
_geom_angle_atom_site_label_3
_geom_angle
_geom_angle_site_symmetry_1
_geom_angle_site_symmetry_3
_geom_angle_publ_flag
O3 Cd O4 110.03(14) . . y
O3 Cd O2 125.58(13) . . y
O4 Cd O2 83.31(12) . . y
O3 Cd N 80.94(13) . . y
O4 Cd N 83.05(12) . . y
O2 Cd N 153.14(13) . . y
O3 Cd O1 85.94(15) . . ?
O4 Cd O1 128.85(14) . . ?
O2 Cd O1 50.75(13) . . ?
N Cd O1 148.08(13) . . ?
O3 Cd P1 110.98(10) . . y
O4 Cd P1 126.24(10) . . y
O2 Cd P1 99.42(10) . . y
N Cd P1 70.81(9) . . y
O1 Cd P1 87.26(12) . . ?
O3 Cd O4 52.01(11) . 3_776 ?
O4 Cd O4 73.82(13) . 3_776 ?
O2 Cd O4 85.75(12) . 3_776 ?
N Cd O4 112.31(11) . 3_776 ?
O1 Cd O4 80.76(14) . 3_776 ?
P1 Cd O4 159.58(7) . 3_776 ?
C1 P1 C7 105.8(2) . . ?
C1 P1 C25 105.2(2) . . ?
C7 P1 C25 105.6(2) . . ?
C1 P1 Cd 122.98(16) . . ?
C7 P1 Cd 115.00(15) . . ?
C25 P1 Cd 100.33(14) . . ?
C19 P2 C13 101.5(2) . . ?
C19 P2 C25 104.9(2) . . ?
C13 P2 C25 100.3(2) . . ?
C31 O1 Cd 88.6(3) . . ?
C31 O2 Cd 102.0(3) . . ?
C33 O3 Cd 102.9(3) . . ?
C33 O4 Cd 130.2(3) 3_776 . ?
C33 O4 Cd 83.7(3) 3_776 3_776 ?
Cd O4 Cd 106.18(13) . 3_776 ?
C26 N C30 117.7(4) . . ?
C26 N Cd 123.2(3) . . ?
C30 N Cd 118.3(3) . . ?
C2 C1 C6 119.5(5) . . ?
C2 C1 P1 122.9(4) . . ?
C6 C1 P1 117.6(4) . . ?
C3 C2 C1 120.4(6) . . ?
C4 C3 C2 119.7(6) . . ?
C5 C4 C3 120.6(5) . . ?
C4 C5 C6 120.6(6) . . ?
C5 C6 C1 119.2(6) . . ?
C8 C7 C12 119.4(4) . . ?
C8 C7 P1 116.4(3) . . ?
C12 C7 P1 124.1(4) . . ?
C7 C8 C9 119.9(5) . . ?
C10 C9 C8 120.5(6) . . ?
C11 C10 C9 120.0(5) . . ?
C10 C11 C12 119.9(5) . . ?
C7 C12 C11 120.1(5) . . ?
C14 C13 C18 117.5(5) . . ?
C14 C13 P2 117.8(4) . . ?
C18 C13 P2 124.5(4) . . ?
C15 C14 C13 121.1(6) . . ?
C16 C15 C14 120.0(7) . . ?
C17 C16 C15 120.1(7) . . ?
C16 C17 C18 119.9(7) . . ?
C17 C18 C13 121.4(6) . . ?
C24 C19 C20 116.4(5) . . ?
C24 C19 P2 129.2(4) . . ?
C20 C19 P2 114.5(4) . . ?
C21 C20 C19 121.5(6) . . ?
C22 C21 C20 120.7(6) . . ?
C23 C22 C21 118.9(5) . . ?
C22 C23 C24 120.7(6) . . ?
C19 C24 C23 121.7(5) . . ?
C26 C25 P1 109.0(3) . . ?
C26 C25 P2 107.9(3) . . ?
P1 C25 P2 106.4(2) . . ?
N C26 C27 121.8(4) . . ?
N C26 C25 116.2(4) . . ?
C27 C26 C25 121.8(4) . . ?
C26 C27 C28 119.2(5) . . ?
C29 C28 C27 119.1(5) . . ?
C28 C29 C30 118.7(5) . . ?
N C30 C29 123.6(5) . . ?
C32 C31 O1 122.0(6) . . ?
C32 C31 O2 119.4(6) . . ?
O1 C31 O2 118.6(5) . . ?
O3 C33 O4 121.1(4) . 3_776 ?
O3 C33 C34 119.2(4) . . ?
O4 C33 C34 119.7(4) 3_776 . ?

loop_
_geom_bond_atom_site_label_1
_geom_bond_atom_site_label_2
_geom_bond_distance
_geom_bond_site_symmetry_2
_geom_bond_publ_flag
Cd O3 2.253(3) . y
Cd O4 2.272(3) . y
Cd O2 2.322(3) . y
Cd N 2.491(4) . y
Cd O1 2.618(5) . y
Cd P1 2.6357(12) . y
Cd O4 2.648(4) 3_776 y
P1 C1 1.815(4) . ?
P1 C7 1.822(4) . ?
P1 C25 1.848(4) . ?
P2 C19 1.828(5) . ?
P2 C13 1.829(5) . ?
P2 C25 1.896(4) . ?
O1 C31 1.222(7) . ?
O2 C31 1.260(6) . ?
O3 C33 1.242(6) . ?
O4 C33 1.259(5) 3_776 ?
O4 Cd 2.648(4) 3_776 ?
N C26 1.335(6) . ?
N C30 1.336(6) . ?
C1 C2 1.381(7) . ?
C1 C6 1.391(7) . ?
C2 C3 1.380(8) . ?
C3 C4 1.370(10) . ?
C4 C5 1.363(11) . ?
C5 C6 1.385(8) . ?
C7 C8 1.370(7) . ?
C7 C12 1.372(7) . ?
C8 C9 1.389(7) . ?
C9 C10 1.362(9) . ?
C10 C11 1.359(9) . ?
C11 C12 1.397(7) . ?
C13 C14 1.379(7) . ?
C13 C18 1.379(8) . ?
C14 C15 1.373(9) . ?
C15 C16 1.368(10) . ?
C16 C17 1.355(11) . ?
C17 C18 1.377(9) . ?
C19 C24 1.373(7) . ?
C19 C20 1.381(7) . ?
C20 C21 1.378(9) . ?
C21 C22 1.354(9) . ?
C22 C23 1.354(8) . ?
C23 C24 1.379(8) . ?
C25 C26 1.513(6) . ?
C26 C27 1.376(6) . ?
C27 C28 1.384(8) . ?
C28 C29 1.353(8) . ?
C29 C30 1.365(7) . ?
C31 C32 1.206(8) . ?
C33 O4 1.259(5) 3_776 ?
C33 C34 1.484(7) . ?
